data_4035406
loop_
_publ_author_name
'Fern\'andez-S\'anchez, Luis'
'Fern\'andez-Salas, Jos\'e A'
'Maestro, M. Carmen'
'Garc\'ia Ruano, Jose L'

_publ_section_title
;
 Reformatsky Reaction to Alkynyl N- tert-Butanesulfinyl Imines: Lewis Acid
 Controlled Stereodivergent Synthesis of \b-Alkynyl-\b-Amino Acids.
;
_journal_issue 20
_journal_name_full 'The Journal of organic chemistry'
_journal_page_first 12903
_journal_page_last 12910
_journal_paper_doi 10.1021/acs.joc.8b01918
_journal_volume 83
_journal_year 2018
_chemical_absolute_configuration ad
_chemical_formula_sum 'C16 H31 N O3 S Si'
_chemical_formula_weight 345.57
_space_group_crystal_system orthorhombic
_space_group_IT_number 19
_space_group_name_Hall 'P 2ac 2ab'
_space_group_name_H-M_alt 'P 21 21 21'
_atom_sites_solution_hydrogens geom
_cell_angle_alpha 90
_cell_angle_beta 90
_cell_angle_gamma 90
_cell_formula_units_Z 4
_cell_length_a 5.7993(4)
_cell_length_b 16.3444(11)
_cell_length_c 21.7331(14)
_cell_measurement_reflns_used 4323
_cell_measurement_temperature 100.(2)
_cell_measurement_theta_max 26.3248
_cell_measurement_theta_min 2.6628
_cell_volume 2060.0(2)
_computing_cell_refinement 'Bruker SAINT'
_computing_data_collection 'Bruker APEX2'
_computing_data_reduction 'Bruker SAINT'
_computing_molecular_graphics 'Bruker SHELXTL'
_computing_publication_material 'Bruker SHELXTL'
_computing_structure_refinement 'SHELXL-2014 (Sheldrick 2014)'
_computing_structure_solution 'SHELXS-97 (Sheldrick 2008)'
_diffrn_ambient_temperature 100.(2)
_diffrn_detector_area_resol_mean 8.3333
_diffrn_measured_fraction_theta_full 1.000
_diffrn_measured_fraction_theta_max 1.000
_diffrn_measurement_device_type 'Bruker Kappa Apex II'
_diffrn_radiation_type 'Mo K\a'
_diffrn_radiation_wavelength 0.71073
_diffrn_reflns_av_R_equivalents 0.0249
_diffrn_reflns_av_unetI/netI 0.0344
_diffrn_reflns_limit_h_max 6
_diffrn_reflns_limit_h_min -5
_diffrn_reflns_limit_k_max 19
_diffrn_reflns_limit_k_min -19
_diffrn_reflns_limit_l_max 26
_diffrn_reflns_limit_l_min -21
_diffrn_reflns_number 10156
_diffrn_reflns_theta_full 25.33
_diffrn_reflns_theta_max 25.33
_diffrn_reflns_theta_min 1.56
_exptl_absorpt_coefficient_mu 0.226
_exptl_absorpt_correction_T_max 0.98
_exptl_absorpt_correction_T_min 0.89
_exptl_absorpt_correction_type multi-scan
_exptl_absorpt_process_details sadabs
_exptl_crystal_colour 'clear colourless'
_exptl_crystal_density_diffrn 1.114
_exptl_crystal_density_method 'not measured'
_exptl_crystal_description prismatic
_exptl_crystal_F_000 752
_exptl_crystal_size_max 0.390
_exptl_crystal_size_mid 0.110
_exptl_crystal_size_min 0.110
_refine_diff_density_max 0.333
_refine_diff_density_min -0.645
_refine_ls_abs_structure_details
;

Flack x determined using 1364 quotients [(I+)-(I-)]/[(I+)+(I-)]
(Parsons, Flack and Wagner, Acta Cryst. B69 (2013) 249-259).
;
_refine_ls_abs_structure_Flack -0.01(4)
_refine_ls_extinction_method none
_refine_ls_goodness_of_fit_ref 1.006
_refine_ls_hydrogen_treatment constr
_refine_ls_matrix_type full
_refine_ls_number_parameters 208
_refine_ls_number_reflns 3745
_refine_ls_number_restraints 0
_refine_ls_restrained_S_all 1.006
_refine_ls_R_factor_all 0.0419
_refine_ls_R_factor_gt 0.0355
_refine_ls_shift/su_max 0.000
_refine_ls_shift/su_mean 0.000
_refine_ls_structure_factor_coef Fsqd
_refine_ls_weighting_details 'w=1/[\s^2^(Fo^2^)+(0.0647P)^2^+2.0021P] where P=(Fo^2^+2Fc^2^)/3'
_refine_ls_weighting_scheme calc
_refine_ls_wR_factor_gt 0.0898
_refine_ls_wR_factor_ref 0.1155
_reflns_number_gt 3500
_reflns_number_total 3745
_reflns_threshold_expression 'I > 2\s(I)'
_cod_data_source_file jo8b01918_si_002.cif
_cod_data_source_block 00544CarmenMaestro
_cod_database_code 4035406

loop_
_space_group_symop_operation_xyz
'x, y, z'
'-x+1/2, -y, z+1/2'
'-x, y+1/2, -z+1/2'
'x+1/2, -y+1/2, -z'

loop_
_atom_site_type_symbol
_atom_site_label
_atom_site_fract_x
_atom_site_fract_y
_atom_site_fract_z
_atom_site_U_iso_or_equiv
_atom_site_adp_type
_atom_site_calc_flag
_atom_site_refinement_flags_adp
_atom_site_refinement_flags_posn
_atom_site_occupancy
C C1 0.3836(7) 0.5745(2) 0.00013(17) 0.0143(7) Uani d . . 1
H H1 0.2744 0.5987 -0.0305 0.017 Uiso calc U R 1
C C2 0.5974(7) 0.5428(2) -0.03392(17) 0.0161(8) Uani d . . 1
H H2A 0.6759 0.5894 -0.054 0.019 Uiso calc U R 1
H H2B 0.7057 0.5189 -0.0036 0.019 Uiso calc U R 1
C C3 0.5412(6) 0.4790(2) -0.08196(17) 0.0162(8) Uani d . . 1
C C4 0.2909(7) 0.4551(2) -0.17146(18) 0.0207(9) Uani d . . 1
C C5 0.1773(8) 0.3786(3) -0.1463(2) 0.0280(10) Uani d . . 1
H H5A 0.2949 0.343 -0.1281 0.042 Uiso calc U R 1
H H5B 0.0992 0.3495 -0.1797 0.042 Uiso calc U R 1
H H5C 0.0644 0.3938 -0.1147 0.042 Uiso calc U R 1
C C6 0.4849(9) 0.4357(3) -0.21537(18) 0.0310(10) Uani d . . 1
H H6A 0.5683 0.4861 -0.2255 0.046 Uiso calc U R 1
H H6B 0.4216 0.4118 -0.2531 0.046 Uiso calc U R 1
H H6C 0.5909 0.3967 -0.196 0.046 Uiso calc U R 1
C C7 0.1129(10) 0.5110(3) -0.2013(2) 0.0393(13) Uani d . . 1
H H7A -0.0058 0.5253 -0.1711 0.059 Uiso calc U R 1
H H7B 0.0412 0.4827 -0.2362 0.059 Uiso calc U R 1
H H7C 0.1886 0.5609 -0.2159 0.059 Uiso calc U R 1
C C8 0.2656(7) 0.5082(2) 0.03348(16) 0.0159(7) Uani d . . 1
C C9 0.1657(7) 0.4532(2) 0.05846(18) 0.0184(8) Uani d . . 1
C C10 -0.2206(9) 0.4307(3) 0.1471(2) 0.0348(11) Uani d . . 1
H H10A -0.1417 0.4726 0.1716 0.052 Uiso calc U R 1
H H10B -0.2984 0.3921 0.1747 0.052 Uiso calc U R 1
H H10C -0.3346 0.4569 0.1203 0.052 Uiso calc U R 1
C C11 0.1888(9) 0.3132(3) 0.1492(2) 0.0408(13) Uani d . . 1
H H11A 0.2993 0.2834 0.1235 0.061 Uiso calc U R 1
H H11B 0.0971 0.2742 0.1732 0.061 Uiso calc U R 1
H H11C 0.2723 0.3497 0.1772 0.061 Uiso calc U R 1
C C12 -0.1527(9) 0.3096(3) 0.0418(2) 0.0289(10) Uani d . . 1
H H12A -0.2414 0.3442 0.0135 0.043 Uiso calc U R 1
H H12B -0.2571 0.2717 0.0629 0.043 Uiso calc U R 1
H H12C -0.0377 0.2785 0.0185 0.043 Uiso calc U R 1
C C13 0.4447(6) 0.7322(2) 0.14240(16) 0.0155(8) Uani d . . 1
C C14 0.5963(7) 0.7937(2) 0.10930(19) 0.0208(9) Uani d . . 1
H H14A 0.6813 0.8263 0.1396 0.031 Uiso calc U R 1
H H14B 0.4999 0.8299 0.0842 0.031 Uiso calc U R 1
H H14C 0.7057 0.7647 0.0828 0.031 Uiso calc U R 1
C C15 0.2781(8) 0.7751(2) 0.18629(19) 0.0248(9) Uani d . . 1
H H15A 0.3655 0.8017 0.2193 0.037 Uiso calc U R 1
H H15B 0.1723 0.7347 0.2041 0.037 Uiso calc U R 1
H H15C 0.1895 0.8164 0.1637 0.037 Uiso calc U R 1
C C16 0.5868(8) 0.6680(3) 0.17591(19) 0.0254(9) Uani d . . 1
H H16A 0.7048 0.6462 0.1481 0.038 Uiso calc U R 1
H H16B 0.4857 0.6234 0.1895 0.038 Uiso calc U R 1
H H16C 0.6613 0.6929 0.2118 0.038 Uiso calc U R 1
N N1 0.4620(5) 0.63971(18) 0.04273(13) 0.0145(7) Uani d . . 1
H H1A 0.6063 0.6561 0.0445 0.017 Uiso calc U R 1
O O1 0.1290(5) 0.74605(18) 0.05382(12) 0.0237(6) Uani d . . 1
O O2 0.3755(5) 0.50692(16) -0.12025(12) 0.0194(6) Uani d . . 1
O O3 0.6319(5) 0.41295(17) -0.08555(14) 0.0267(7) Uani d . . 1
S S1 0.25500(17) 0.67953(5) 0.08701(4) 0.0144(2) Uani d . . 1
Si Si1 -0.0055(2) 0.37476(6) 0.09920(5) 0.0191(3) Uani d . . 1

loop_
_atom_site_aniso_label
_atom_site_aniso_U_11
_atom_site_aniso_U_22
_atom_site_aniso_U_33
_atom_site_aniso_U_12
_atom_site_aniso_U_13
_atom_site_aniso_U_23
C1 0.0127(18) 0.0138(17) 0.0163(17) -0.0001(15) -0.0005(15) 0.0035(15)
C2 0.0131(19) 0.0181(18) 0.0171(17) -0.0015(15) 0.0013(15) -0.0005(15)
C3 0.0133(19) 0.0204(18) 0.0150(17) 0.0013(15) 0.0024(15) 0.0027(15)
C4 0.023(2) 0.0184(19) 0.0210(19) -0.0011(17) -0.0054(17) -0.0052(16)
C5 0.024(2) 0.026(2) 0.034(2) -0.0058(18) 0.0031(18) -0.0036(19)
C6 0.035(3) 0.039(2) 0.0187(19) -0.009(2) 0.006(2) -0.0058(19)
C7 0.055(3) 0.026(2) 0.037(3) 0.009(2) -0.028(2) -0.010(2)
C8 0.0111(18) 0.0190(18) 0.0175(17) 0.0020(17) -0.0011(16) -0.0006(15)
C9 0.0164(19) 0.0173(18) 0.0214(18) -0.0027(16) 0.0011(16) 0.0003(16)
C10 0.031(3) 0.047(3) 0.026(2) -0.009(2) 0.005(2) -0.006(2)
C11 0.034(3) 0.035(3) 0.053(3) -0.012(2) -0.014(2) 0.022(2)
C12 0.038(3) 0.023(2) 0.027(2) -0.006(2) -0.002(2) 0.0027(18)
C13 0.014(2) 0.0180(18) 0.0144(17) -0.0011(15) 0.0000(15) -0.0003(15)
C14 0.016(2) 0.0170(18) 0.029(2) -0.0012(16) 0.0037(17) 0.0002(17)
C15 0.023(2) 0.026(2) 0.025(2) -0.0029(19) 0.0081(19) -0.0068(17)
C16 0.026(2) 0.029(2) 0.021(2) 0.0027(19) -0.0040(17) 0.0057(18)
N1 0.0068(16) 0.0172(15) 0.0196(15) 0.0010(13) 0.0019(13) -0.0022(13)
O1 0.0205(15) 0.0316(15) 0.0191(13) 0.0121(14) -0.0010(12) 0.0030(13)
O2 0.0256(16) 0.0144(13) 0.0182(13) 0.0042(12) -0.0050(12) -0.0036(11)
O3 0.0271(16) 0.0251(14) 0.0278(15) 0.0109(13) -0.0037(14) -0.0039(13)
S1 0.0105(4) 0.0182(4) 0.0145(4) 0.0003(4) 0.0025(4) 0.0016(3)
Si1 0.0181(6) 0.0195(5) 0.0197(5) -0.0063(5) -0.0014(4) 0.0050(4)

loop_
_atom_type_symbol
_atom_type_description
_atom_type_scat_dispersion_real
_atom_type_scat_dispersion_imag
_atom_type_scat_source
C C 0.0033 0.0016 'International Tables Vol C Tables 4.2.6.8 and 6.1.1.4'
H H 0.0000 0.0000 'International Tables Vol C Tables 4.2.6.8 and 6.1.1.4'
N N 0.0061 0.0033 'International Tables Vol C Tables 4.2.6.8 and 6.1.1.4'
O O 0.0106 0.0060 'International Tables Vol C Tables 4.2.6.8 and 6.1.1.4'
Si Si 0.0817 0.0704 'International Tables Vol C Tables 4.2.6.8 and 6.1.1.4'
S S 0.1246 0.1234 'International Tables Vol C Tables 4.2.6.8 and 6.1.1.4'

loop_
_geom_angle_atom_site_label_1
_geom_angle_atom_site_label_2
_geom_angle_atom_site_label_3
_geom_angle
C8 C1 N1 111.3(3)
C8 C1 C2 111.4(3)
N1 C1 C2 107.2(3)
C3 C2 C1 113.1(3)
O3 C3 O2 125.0(4)
O3 C3 C2 124.7(3)
O2 C3 C2 110.3(3)
O2 C4 C6 110.4(3)
O2 C4 C5 110.1(3)
C6 C4 C5 112.3(3)
O2 C4 C7 101.6(3)
C6 C4 C7 111.2(4)
C5 C4 C7 110.7(4)
C9 C8 C1 177.4(4)
C8 C9 Si1 175.3(4)
C14 C13 C16 111.7(3)
C14 C13 C15 111.0(3)
C16 C13 C15 111.1(3)
C14 C13 S1 110.2(3)
C16 C13 S1 108.2(3)
C15 C13 S1 104.2(3)
C1 N1 S1 114.8(2)
C3 O2 C4 120.4(3)
O1 S1 N1 110.89(15)
O1 S1 C13 105.47(17)
N1 S1 C13 97.43(16)
C9 Si1 C12 108.91(19)
C9 Si1 C11 109.2(2)
C12 Si1 C11 111.3(2)
C9 Si1 C10 106.7(2)
C12 Si1 C10 110.5(2)
C11 Si1 C10 110.1(2)

loop_
_geom_bond_atom_site_label_1
_geom_bond_atom_site_label_2
_geom_bond_distance
C1 C8 1.472(5)
C1 N1 1.484(5)
C1 C2 1.534(5)
C2 C3 1.510(5)
C3 O3 1.204(4)
C3 O2 1.351(5)
C4 O2 1.482(4)
C4 C6 1.509(6)
C4 C5 1.516(6)
C4 C7 1.523(6)
C8 C9 1.200(5)
C9 Si1 1.847(4)
C10 Si1 1.865(5)
C11 Si1 1.860(5)
C12 Si1 1.849(4)
C13 C14 1.517(5)
C13 C16 1.521(5)
C13 C15 1.528(5)
C13 S1 1.844(4)
N1 S1 1.671(3)
O1 S1 1.495(3)

loop_
_geom_hbond_atom_site_label_D
_geom_hbond_atom_site_label_H
_geom_hbond_atom_site_label_A
_geom_hbond_site_symmetry_A
_geom_hbond_distance_DH
_geom_hbond_distance_HA
_geom_hbond_distance_DA
_geom_hbond_angle_DHA
C5 H5A O3 . 0.98 2.45 3.001(6) 115.5
C5 H5C O3 1_455 0.98 2.61 3.473(6) 147.5
C6 H6C O3 . 0.98 2.43 2.971(5) 114.5
C14 H14C O1 1_655 0.98 2.55 3.406(5) 145.6

loop_
_geom_torsion_atom_site_label_1
_geom_torsion_atom_site_label_2
_geom_torsion_atom_site_label_3
_geom_torsion_atom_site_label_4
_geom_torsion
C8 C1 C2 C3 61.4(4)
N1 C1 C2 C3 -176.6(3)
C1 C2 C3 O3 -127.9(4)
C1 C2 C3 O2 52.3(4)
C8 C1 N1 S1 -55.1(4)
C2 C1 N1 S1 -177.2(2)
O3 C3 O2 C4 0.1(6)
C2 C3 O2 C4 180.0(3)
C6 C4 O2 C3 -61.3(4)
C5 C4 O2 C3 63.2(4)
C7 C4 O2 C3 -179.4(4)
C1 N1 S1 O1 -84.7(3)
C1 N1 S1 C13 165.5(2)
C14 C13 S1 O1 -55.0(3)
C16 C13 S1 O1 -177.5(3)
C15 C13 S1 O1 64.2(3)
C14 C13 S1 N1 59.2(3)
C16 C13 S1 N1 -63.3(3)
C15 C13 S1 N1 178.4(3)
